data_2226149
loop_
_publ_author_name
'Tadbuppa, Primjira P.'
'Tiekink, Edward R. T.'

_publ_section_title
;
 [(<i>Z</i>)-<i>O</i>-Ethyl
 <i>N</i>-(4-chlorophenyl)thiocarbamato-\k<i>S</i>](triphenylphosphine-\k<i>P</i>)gold(I)
 dichloromethane hemisolvate
;
_journal_coeditor_code HB5453
_journal_issue 6
_journal_name_full 'Acta Crystallographica Section E'
_journal_page_first m687
_journal_paper_doi 10.1107/S1600536810018179
_journal_volume 66
_journal_year 2010
_chemical_formula_iupac '[Au( C9 H9 Cl N O S) (C18 H15 P)], 0.5C H2 Cl2'
_chemical_formula_moiety 'C27 H24 Au Cl N O P S, 0.5(C H2 Cl2)'
_chemical_formula_sum 'C27.5 H25 Au Cl2 N O P S'
_chemical_formula_weight 716.40
_chemical_name_systematic
;
[(<i>Z</i>)-<i>O</i>-Ethyl <i>N</i>-(4-chlorophenyl)thiocarbamato-
\k<i>S</i>](triphenylphosphine-\k<i>P</i>)gold(I) dichloromethane hemisolvate
;
_space_group_IT_number 15
_symmetry_cell_setting monoclinic
_symmetry_space_group_name_Hall '-C 2yc'
_symmetry_space_group_name_H-M 'C 1 2/c 1'
_atom_sites_solution_hydrogens geom
_atom_sites_solution_primary direct
_atom_sites_solution_secondary difmap
_audit_creation_method SHELXL-97
_cell_angle_alpha 90
_cell_angle_beta 101.0540(10)
_cell_angle_gamma 90
_cell_formula_units_Z 8
_cell_length_a 30.5163(16)
_cell_length_b 8.5881(5)
_cell_length_c 21.0518(12)
_cell_measurement_reflns_used 6681
_cell_measurement_temperature 223(2)
_cell_measurement_theta_max 29.1
_cell_measurement_theta_min 2.5
_cell_volume 5414.8(5)
_computing_cell_refinement 'SAINT (Bruker, 2000)'
_computing_data_collection 'SMART (Bruker, 2000)'
_computing_data_reduction 'SAINT (Bruker, 2000)'
_computing_molecular_graphics 'ORTEP-3 (Farrugia, 1997) and DIAMOND (Brandenburg, 2006)'
_computing_publication_material 'publCIF (Westrip, 2010)'
_computing_structure_refinement 'SHELXL97 (Sheldrick, 2008)'
_computing_structure_solution 'PATTY in DIRDIF92 (Beurskens <i>et al.</i>,  1992)'
_diffrn_ambient_temperature 223(2)
_diffrn_measured_fraction_theta_full 1.000
_diffrn_measured_fraction_theta_max 1.000
_diffrn_measurement_device_type 'Bruker SMART CCD'
_diffrn_measurement_method '\w scans'
_diffrn_radiation_monochromator graphite
_diffrn_radiation_source 'fine-focus sealed tube'
_diffrn_radiation_type MoK\a
_diffrn_radiation_wavelength 0.71069
_diffrn_reflns_av_R_equivalents 0.031
_diffrn_reflns_av_sigmaI/netI 0.036
_diffrn_reflns_limit_h_max 38
_diffrn_reflns_limit_h_min -39
_diffrn_reflns_limit_k_max 11
_diffrn_reflns_limit_k_min -6
_diffrn_reflns_limit_l_max 27
_diffrn_reflns_limit_l_min -27
_diffrn_reflns_number 18509
_diffrn_reflns_theta_full 27.5
_diffrn_reflns_theta_max 27.5
_diffrn_reflns_theta_min 1.4
_diffrn_standards_decay_% 0
_diffrn_standards_number 0
_exptl_absorpt_coefficient_mu 5.789
_exptl_absorpt_correction_T_max 1
_exptl_absorpt_correction_T_min 0.672
_exptl_absorpt_correction_type multi-scan
_exptl_absorpt_process_details '(SADABS; Bruker, 2000)'
_exptl_crystal_colour yellow
_exptl_crystal_density_diffrn 1.758
_exptl_crystal_density_method 'not measured'
_exptl_crystal_description block
_exptl_crystal_F_000 2792
_exptl_crystal_size_max 0.15
_exptl_crystal_size_mid 0.15
_exptl_crystal_size_min 0.13
_refine_diff_density_max 1.73
_refine_diff_density_min -1.87
_refine_ls_extinction_method none
_refine_ls_goodness_of_fit_ref 1.10
_refine_ls_hydrogen_treatment constr
_refine_ls_matrix_type full
_refine_ls_number_parameters 306
_refine_ls_number_reflns 6214
_refine_ls_number_restraints 0
_refine_ls_restrained_S_all 1.10
_refine_ls_R_factor_all 0.039
_refine_ls_R_factor_gt 0.032
_refine_ls_shift/su_max 0.001
_refine_ls_shift/su_mean 0.000
_refine_ls_structure_factor_coef Fsqd
_refine_ls_weighting_details 'calc w=1/[\s^2^(Fo^2^)+(0.05P)^2^+9.3001P] where P=(Fo^2^+2Fc^2^)/3'
_refine_ls_weighting_scheme calc
_refine_ls_wR_factor_gt 0.083
_refine_ls_wR_factor_ref 0.092
_reflns_number_gt 5381
_reflns_number_total 6214
_reflns_threshold_expression I>2\s(I)
_cod_data_source_file hb5453.cif
_cod_data_source_block I
_cod_original_sg_symbol_H-M 'C 2/c'
_cod_original_formula_sum 'C27.5 H25 Au1 Cl2 N1 O1 P1 S1'
_cod_database_code 2226149
_cod_database_fobs_code 2226149

loop_
_symmetry_equiv_pos_as_xyz
'x, y, z'
'-x, y, -z+1/2'
'x+1/2, y+1/2, z'
'-x+1/2, y+1/2, -z+1/2'
'-x, -y, -z'
'x, -y, z-1/2'
'-x+1/2, -y+1/2, -z'
'x+1/2, -y+1/2, z-1/2'

loop_
_atom_site_type_symbol
_atom_site_label
_atom_site_fract_x
_atom_site_fract_y
_atom_site_fract_z
_atom_site_U_iso_or_equiv
_atom_site_adp_type
_atom_site_calc_flag
_atom_site_refinement_flags
_atom_site_occupancy
_atom_site_disorder_assembly
_atom_site_disorder_group
Au Au 0.082143(5) 0.03531(2) 0.391240(8) 0.02794(7) Uani d . 1 . .
Cl Cl1 -0.15255(7) 0.6401(2) 0.23755(9) 0.0849(7) Uani d . 1 . .
S S1 0.01688(4) 0.16692(14) 0.35074(6) 0.0351(3) Uani d . 1 . .
P P1 0.14730(3) -0.08554(13) 0.43121(5) 0.0251(2) Uani d . 1 . .
O O1 -0.00607(11) -0.0698(4) 0.41402(17) 0.0367(8) Uani d . 1 . .
N N1 -0.06288(12) 0.1010(5) 0.38198(19) 0.0344(9) Uani d . 1 . .
C C1 -0.02287(15) 0.0627(5) 0.3836(2) 0.0301(9) Uani d . 1 . .
C C2 -0.08159(14) 0.2323(6) 0.3475(2) 0.0317(9) Uani d . 1 . .
C C3 -0.08667(17) 0.2412(7) 0.2804(2) 0.0416(11) Uani d . 1 . .
H H3 -0.0754 0.1612 0.2577 0.050 Uiso calc R 1 . .
C C4 -0.10818(18) 0.3672(7) 0.2469(2) 0.0460(13) Uani d . 1 . .
H H4 -0.1114 0.3727 0.2017 0.055 Uiso calc R 1 . .
C C5 -0.1248(2) 0.4838(7) 0.2801(3) 0.0486(14) Uani d . 1 . .
C C6 -0.1206(2) 0.4782(7) 0.3461(3) 0.0513(15) Uani d . 1 . .
H H6 -0.1321 0.5586 0.3684 0.062 Uiso calc R 1 . .
C C7 -0.09900(18) 0.3514(7) 0.3793(2) 0.0436(12) Uani d . 1 . .
H H7 -0.0962 0.3465 0.4245 0.052 Uiso calc R 1 . .
C C8 -0.03693(17) -0.1648(6) 0.4414(3) 0.0438(12) Uani d . 1 . .
H H8A -0.0639 -0.1860 0.4090 0.053 Uiso calc R 1 . .
H H8B -0.0456 -0.1117 0.4783 0.053 Uiso calc R 1 . .
C C9 -0.0126(2) -0.3152(7) 0.4631(3) 0.0581(16) Uani d . 1 . .
H H9A -0.0320 -0.3831 0.4821 0.087 Uiso calc R 1 . .
H H9B 0.0141 -0.2922 0.4951 0.087 Uiso calc R 1 . .
H H9C -0.0042 -0.3663 0.4262 0.087 Uiso calc R 1 . .
C C10 0.18807(15) -0.0764(6) 0.3788(2) 0.0291(9) Uani d . 1 . .
C C11 0.22367(16) -0.1789(7) 0.3848(2) 0.0387(11) Uani d . 1 . .
H H11 0.2262 -0.2602 0.4152 0.046 Uiso calc R 1 . .
C C12 0.25552(17) -0.1628(8) 0.3465(3) 0.0494(14) Uani d . 1 . .
H H12 0.2799 -0.2317 0.3512 0.059 Uiso calc R 1 . .
C C13 0.2511(2) -0.0445(8) 0.3014(3) 0.0568(18) Uani d . 1 . .
H H13 0.2727 -0.0324 0.2755 0.068 Uiso calc R 1 . .
C C14 0.2155(2) 0.0556(8) 0.2940(3) 0.0551(16) Uani d . 1 . .
H H14 0.2126 0.1346 0.2625 0.066 Uiso calc R 1 . .
C C15 0.18380(19) 0.0406(6) 0.3324(2) 0.0408(12) Uani d . 1 . .
H H15 0.1594 0.1094 0.3273 0.049 Uiso calc R 1 . .
C C16 0.17531(15) -0.0050(5) 0.5079(2) 0.0270(9) Uani d . 1 . .
C C17 0.21857(16) 0.0542(6) 0.5187(2) 0.0330(10) Uani d . 1 . .
H H17 0.2353 0.0500 0.4856 0.040 Uiso calc R 1 . .
C C18 0.23708(18) 0.1196(7) 0.5781(2) 0.0459(13) Uani d . 1 . .
H H18 0.2662 0.1603 0.5851 0.055 Uiso calc R 1 . .
C C19 0.2125(2) 0.1245(6) 0.6267(2) 0.0461(13) Uani d . 1 . .
H H19 0.2250 0.1692 0.6668 0.055 Uiso calc R 1 . .
C C20 0.17016(19) 0.0650(7) 0.6171(2) 0.0426(12) Uani d . 1 . .
H H20 0.1539 0.0677 0.6507 0.051 Uiso calc R 1 . .
C C21 0.15130(17) 0.0009(6) 0.5579(2) 0.0346(10) Uani d . 1 . .
H H21 0.1221 -0.0390 0.5514 0.042 Uiso calc R 1 . .
C C22 0.13970(14) -0.2882(5) 0.4482(2) 0.0276(9) Uani d . 1 . .
C C23 0.16943(15) -0.3689(6) 0.4943(2) 0.0349(10) Uani d . 1 . .
H H23 0.1946 -0.3173 0.5178 0.042 Uiso calc R 1 . .
C C24 0.16261(19) -0.5276(6) 0.5068(3) 0.0406(12) Uani d . 1 . .
H H24 0.1832 -0.5823 0.5377 0.049 Uiso calc R 1 . .
C C25 0.12537(18) -0.6007(6) 0.4730(3) 0.0430(12) Uani d . 1 . .
H H25 0.1206 -0.7065 0.4809 0.052 Uiso calc R 1 . .
C C26 0.0947(2) -0.5208(7) 0.4275(3) 0.0487(14) Uani d . 1 . .
H H26 0.0692 -0.5721 0.4050 0.058 Uiso calc R 1 . .
C C27 0.10177(16) -0.3649(6) 0.4152(2) 0.0360(10) Uani d . 1 . .
H H27 0.0809 -0.3107 0.3845 0.043 Uiso calc R 1 . .
Cl Cl2 0.5000 0.0930(15) 0.2500 0.288(5) Uiso d S 1 A -1
Cl Cl3 0.44248(15) 0.3008(6) 0.2579(2) 0.0923(12) Uiso d P 0.50 A -1
C C28 0.5000 0.2911(17) 0.2500 0.101(4) Uiso d S 1 A -1
H H28A 0.5054 0.3360 0.2094 0.122 Uiso calc PR 0.50 A -1
H H28B 0.5205 0.3360 0.2870 0.122 Uiso calc PR 0.50 A -1

loop_
_atom_site_aniso_label
_atom_site_aniso_U_11
_atom_site_aniso_U_22
_atom_site_aniso_U_33
_atom_site_aniso_U_12
_atom_site_aniso_U_13
_atom_site_aniso_U_23
Au 0.02219(10) 0.02619(11) 0.03374(10) 0.00001(6) 0.00111(7) 0.00359(7)
Cl1 0.0923(13) 0.0844(13) 0.0850(12) 0.0519(11) 0.0347(10) 0.0537(11)
S1 0.0244(5) 0.0319(6) 0.0480(6) 0.0006(5) 0.0041(5) 0.0140(5)
P1 0.0215(5) 0.0231(5) 0.0295(5) -0.0008(4) 0.0022(4) 0.0022(4)
O1 0.0297(17) 0.0335(18) 0.0484(19) 0.0048(14) 0.0108(14) 0.0135(15)
N1 0.0287(19) 0.037(2) 0.040(2) 0.0057(17) 0.0116(16) 0.0095(18)
C1 0.029(2) 0.031(2) 0.030(2) 0.0004(18) 0.0043(17) 0.0032(18)
C2 0.022(2) 0.037(2) 0.037(2) 0.0010(19) 0.0071(17) 0.011(2)
C3 0.044(3) 0.043(3) 0.037(2) 0.009(2) 0.007(2) 0.006(2)
C4 0.047(3) 0.055(3) 0.034(2) 0.003(3) 0.004(2) 0.010(2)
C5 0.040(3) 0.048(3) 0.059(3) 0.016(2) 0.013(3) 0.027(3)
C6 0.060(4) 0.043(3) 0.056(3) 0.020(3) 0.024(3) 0.008(3)
C7 0.050(3) 0.047(3) 0.038(2) 0.014(3) 0.018(2) 0.011(2)
C8 0.035(3) 0.041(3) 0.058(3) 0.003(2) 0.016(2) 0.021(3)
C9 0.053(3) 0.044(3) 0.082(4) 0.009(3) 0.026(3) 0.030(3)
C10 0.029(2) 0.032(2) 0.0255(19) -0.0056(19) 0.0037(17) -0.0043(18)
C11 0.035(2) 0.044(3) 0.036(2) 0.002(2) 0.0049(19) -0.004(2)
C12 0.032(3) 0.075(4) 0.043(3) -0.001(3) 0.010(2) -0.017(3)
C13 0.047(3) 0.088(5) 0.039(3) -0.023(3) 0.021(3) -0.021(3)
C14 0.069(4) 0.062(4) 0.037(3) -0.021(3) 0.017(3) 0.003(3)
C15 0.045(3) 0.040(3) 0.037(2) -0.007(2) 0.009(2) 0.004(2)
C16 0.026(2) 0.023(2) 0.031(2) 0.0017(17) 0.0029(17) 0.0024(17)
C17 0.026(2) 0.035(3) 0.037(2) -0.0047(19) 0.0043(18) 0.000(2)
C18 0.040(3) 0.047(3) 0.046(3) -0.013(3) -0.005(2) -0.003(3)
C19 0.064(3) 0.039(3) 0.032(2) -0.005(3) 0.000(2) 0.000(2)
C20 0.052(3) 0.044(3) 0.033(2) -0.002(2) 0.010(2) -0.002(2)
C21 0.031(2) 0.038(3) 0.036(2) -0.001(2) 0.0072(19) 0.001(2)
C22 0.028(2) 0.022(2) 0.034(2) -0.0022(17) 0.0084(17) 0.0012(17)
C23 0.028(2) 0.032(3) 0.043(2) -0.0005(19) 0.0030(19) 0.004(2)
C24 0.042(3) 0.031(3) 0.051(3) 0.011(2) 0.016(2) 0.010(2)
C25 0.056(3) 0.023(2) 0.055(3) -0.002(2) 0.023(3) 0.002(2)
C26 0.054(4) 0.035(3) 0.058(3) -0.015(3) 0.013(3) -0.009(3)
C27 0.037(2) 0.032(3) 0.037(2) -0.006(2) 0.001(2) 0.000(2)

loop_
_atom_type_symbol
_atom_type_description
_atom_type_scat_dispersion_real
_atom_type_scat_dispersion_imag
_atom_type_scat_source
C C 0.0033 0.0016 'International Tables Vol C Tables 4.2.6.8 and 6.1.1.4'
H H 0.0000 0.0000 'International Tables Vol C Tables 4.2.6.8 and 6.1.1.4'
Au Au -2.0133 8.8022 'International Tables Vol C Tables 4.2.6.8 and 6.1.1.4'
N N 0.0061 0.0033 'International Tables Vol C Tables 4.2.6.8 and 6.1.1.4'
O O 0.0106 0.0060 'International Tables Vol C Tables 4.2.6.8 and 6.1.1.4'
P P 0.1023 0.0942 'International Tables Vol C Tables 4.2.6.8 and 6.1.1.4'
S S 0.1246 0.1234 'International Tables Vol C Tables 4.2.6.8 and 6.1.1.4'
Cl Cl 0.1484 0.1585 'International Tables Vol C Tables 4.2.6.8 and 6.1.1.4'

loop_
_geom_angle_atom_site_label_1
_geom_angle_atom_site_label_2
_geom_angle_atom_site_label_3
_geom_angle_site_symmetry_1
_geom_angle_site_symmetry_3
_geom_angle
_geom_angle_publ_flag
P1 Au S1 . . 178.01(4) ?
C1 S1 Au . . 102.58(16) ?
C22 P1 C16 . . 104.4(2) ?
C22 P1 C10 . . 107.0(2) ?
C16 P1 C10 . . 105.3(2) ?
C22 P1 Au . . 112.37(14) ?
C16 P1 Au . . 112.79(15) ?
C10 P1 Au . . 114.24(15) ?
C1 O1 C8 . . 116.4(4) ?
C1 N1 C2 . . 121.4(4) ?
N1 C1 O1 . . 120.5(4) ?
N1 C1 S1 . . 126.7(4) ?
O1 C1 S1 . . 112.8(3) ?
C7 C2 C3 . . 118.1(4) ?
C7 C2 N1 . . 120.1(4) ?
C3 C2 N1 . . 121.6(5) ?
C4 C3 C2 . . 120.6(5) ?
C4 C3 H3 . . 119.7 ?
C2 C3 H3 . . 119.7 ?
C5 C4 C3 . . 119.8(5) ?
C5 C4 H4 . . 120.1 ?
C3 C4 H4 . . 120.1 ?
C6 C5 C4 . . 121.2(5) ?
C6 C5 Cl1 . . 119.3(5) ?
C4 C5 Cl1 . . 119.5(5) ?
C5 C6 C7 . . 118.6(5) ?
C5 C6 H6 . . 120.7 ?
C7 C6 H6 . . 120.7 ?
C2 C7 C6 . . 121.8(5) ?
C2 C7 H7 . . 119.1 ?
C6 C7 H7 . . 119.1 ?
O1 C8 C9 . . 106.3(4) ?
O1 C8 H8A . . 110.5 ?
C9 C8 H8A . . 110.5 ?
O1 C8 H8B . . 110.5 ?
C9 C8 H8B . . 110.5 ?
H8A C8 H8B . . 108.7 ?
C8 C9 H9A . . 109.5 ?
C8 C9 H9B . . 109.5 ?
H9A C9 H9B . . 109.5 ?
C8 C9 H9C . . 109.5 ?
H9A C9 H9C . . 109.5 ?
H9B C9 H9C . . 109.5 ?
C11 C10 C15 . . 119.4(4) ?
C11 C10 P1 . . 122.2(4) ?
C15 C10 P1 . . 118.4(4) ?
C12 C11 C10 . . 120.6(5) ?
C12 C11 H11 . . 119.7 ?
C10 C11 H11 . . 119.7 ?
C11 C12 C13 . . 119.2(6) ?
C11 C12 H12 . . 120.4 ?
C13 C12 H12 . . 120.4 ?
C14 C13 C12 . . 120.8(5) ?
C14 C13 H13 . . 119.6 ?
C12 C13 H13 . . 119.6 ?
C13 C14 C15 . . 120.2(6) ?
C13 C14 H14 . . 119.9 ?
C15 C14 H14 . . 119.9 ?
C14 C15 C10 . . 119.8(5) ?
C14 C15 H15 . . 120.1 ?
C10 C15 H15 . . 120.1 ?
C17 C16 C21 . . 118.9(4) ?
C17 C16 P1 . . 123.7(4) ?
C21 C16 P1 . . 117.4(3) ?
C18 C17 C16 . . 120.3(5) ?
C18 C17 H17 . . 119.9 ?
C16 C17 H17 . . 119.9 ?
C19 C18 C17 . . 119.7(5) ?
C19 C18 H18 . . 120.2 ?
C17 C18 H18 . . 120.2 ?
C20 C19 C18 . . 120.7(5) ?
C20 C19 H19 . . 119.6 ?
C18 C19 H19 . . 119.6 ?
C19 C20 C21 . . 120.0(5) ?
C19 C20 H20 . . 120.0 ?
C21 C20 H20 . . 120.0 ?
C20 C21 C16 . . 120.4(5) ?
C20 C21 H21 . . 119.8 ?
C16 C21 H21 . . 119.8 ?
C23 C22 C27 . . 118.9(4) ?
C23 C22 P1 . . 122.2(3) ?
C27 C22 P1 . . 118.9(3) ?
C22 C23 C24 . . 121.0(4) ?
C22 C23 H23 . . 119.5 ?
C24 C23 H23 . . 119.5 ?
C25 C24 C23 . . 118.9(5) ?
C25 C24 H24 . . 120.5 ?
C23 C24 H24 . . 120.5 ?
C24 C25 C26 . . 120.9(5) ?
C24 C25 H25 . . 119.5 ?
C26 C25 H25 . . 119.5 ?
C25 C26 C27 . . 119.9(5) ?
C25 C26 H26 . . 120.1 ?
C27 C26 H26 . . 120.1 ?
C26 C27 C22 . . 120.4(5) ?
C26 C27 H27 . . 119.8 ?
C22 C27 H27 . . 119.8 ?
Cl2 C28 Cl3 . . 92.7(5) ?
Cl2 C28 H28A . . 113.2 ?
Cl3 C28 H28A . . 113.2 ?
Cl2 C28 H28B . . 113.2 ?
Cl3 C28 H28B . . 113.2 ?
H28A C28 H28B . . 110.5 ?

loop_
_geom_bond_atom_site_label_1
_geom_bond_atom_site_label_2
_geom_bond_site_symmetry_2
_geom_bond_distance
_geom_bond_publ_flag
Au P1 . 2.2578(11) y
Au S1 . 2.3064(11) y
Cl1 C5 . 1.740(5) ?
S1 C1 . 1.753(5) ?
P1 C22 . 1.801(5) ?
P1 C16 . 1.814(5) ?
P1 C10 . 1.816(4) ?
O1 C1 . 1.358(5) ?
O1 C8 . 1.447(6) ?
N1 C1 . 1.259(6) ?
N1 C2 . 1.402(6) ?
C2 C7 . 1.382(7) ?
C2 C3 . 1.393(6) ?
C3 C4 . 1.386(7) ?
C3 H3 . 0.9400 ?
C4 C5 . 1.372(8) ?
C4 H4 . 0.9400 ?
C5 C6 . 1.372(9) ?
C6 C7 . 1.390(7) ?
C6 H6 . 0.9400 ?
C7 H7 . 0.9400 ?
C8 C9 . 1.516(7) ?
C8 H8A . 0.9800 ?
C8 H8B . 0.9800 ?
C9 H9A . 0.9700 ?
C9 H9B . 0.9700 ?
C9 H9C . 0.9700 ?
C10 C11 . 1.385(7) ?
C10 C15 . 1.389(7) ?
C11 C12 . 1.383(7) ?
C11 H11 . 0.9400 ?
C12 C13 . 1.379(9) ?
C12 H12 . 0.9400 ?
C13 C14 . 1.371(10) ?
C13 H13 . 0.9400 ?
C14 C15 . 1.381(8) ?
C14 H14 . 0.9400 ?
C15 H15 . 0.9400 ?
C16 C17 . 1.392(6) ?
C16 C21 . 1.394(6) ?
C17 C18 . 1.387(7) ?
C17 H17 . 0.9400 ?
C18 C19 . 1.380(8) ?
C18 H18 . 0.9400 ?
C19 C20 . 1.368(8) ?
C19 H19 . 0.9400 ?
C20 C21 . 1.382(7) ?
C20 H20 . 0.9400 ?
C21 H21 . 0.9400 ?
C22 C23 . 1.381(6) ?
C22 C27 . 1.396(6) ?
C23 C24 . 1.411(7) ?
C23 H23 . 0.9400 ?
C24 C25 . 1.372(8) ?
C24 H24 . 0.9400 ?
C25 C26 . 1.386(9) ?
C25 H25 . 0.9400 ?
C26 C27 . 1.388(8) ?
C26 H26 . 0.9400 ?
C27 H27 . 0.9400 ?
Cl2 C28 . 1.701(18) ?
Cl3 C28 . 1.797(5) ?
C28 H28A . 0.9800 ?
C28 H28B . 0.9800 ?

loop_
_geom_hbond_atom_site_label_D
_geom_hbond_atom_site_label_H
_geom_hbond_atom_site_label_A
_geom_hbond_site_symmetry_A
_geom_hbond_distance_DH
_geom_hbond_distance_HA
_geom_hbond_distance_DA
_geom_hbond_angle_DHA
C21 H21 N1 5_556 0.94 2.55 3.310(6) 138
C26 H26 S1 1_545 0.94 2.86 3.738(6) 156
C7 H7 Cg1 5_556 0.94 2.96 3.784(5) 147

loop_
_geom_torsion_atom_site_label_1
_geom_torsion_atom_site_label_2
_geom_torsion_atom_site_label_3
_geom_torsion_atom_site_label_4
_geom_torsion_site_symmetry_1
_geom_torsion_site_symmetry_2
_geom_torsion_site_symmetry_3
_geom_torsion_site_symmetry_4
_geom_torsion
_geom_torsion_publ_flag
P1 Au S1 C1 . . . . -143.5(12) ?
S1 Au P1 C22 . . . . 171.4(12) ?
S1 Au P1 C16 . . . . 53.8(12) ?
S1 Au P1 C10 . . . . -66.5(12) ?
C2 N1 C1 O1 . . . . -176.1(4) ?
C2 N1 C1 S1 . . . . 5.2(7) ?
C8 O1 C1 N1 . . . . 2.4(7) ?
C8 O1 C1 S1 . . . . -178.8(4) ?
Au S1 C1 N1 . . . . 170.6(4) ?
Au S1 C1 O1 . . . . -8.2(4) ?
C1 N1 C2 C7 . . . . -121.0(5) ?
C1 N1 C2 C3 . . . . 64.5(7) ?
C7 C2 C3 C4 . . . . 0.7(8) ?
N1 C2 C3 C4 . . . . 175.3(5) ?
C2 C3 C4 C5 . . . . -0.3(8) ?
C3 C4 C5 C6 . . . . -0.1(9) ?
C3 C4 C5 Cl1 . . . . -179.0(5) ?
C4 C5 C6 C7 . . . . 0.1(10) ?
Cl1 C5 C6 C7 . . . . 178.9(5) ?
C3 C2 C7 C6 . . . . -0.7(8) ?
N1 C2 C7 C6 . . . . -175.4(5) ?
C5 C6 C7 C2 . . . . 0.4(9) ?
C1 O1 C8 C9 . . . . 171.6(5) ?
C22 P1 C10 C11 . . . . -35.4(4) ?
C16 P1 C10 C11 . . . . 75.3(4) ?
Au P1 C10 C11 . . . . -160.4(3) ?
C22 P1 C10 C15 . . . . 146.5(4) ?
C16 P1 C10 C15 . . . . -102.9(4) ?
Au P1 C10 C15 . . . . 21.4(4) ?
C15 C10 C11 C12 . . . . 1.9(7) ?
P1 C10 C11 C12 . . . . -176.2(4) ?
C10 C11 C12 C13 . . . . -1.0(8) ?
C11 C12 C13 C14 . . . . -0.5(9) ?
C12 C13 C14 C15 . . . . 1.0(9) ?
C13 C14 C15 C10 . . . . -0.1(9) ?
C11 C10 C15 C14 . . . . -1.4(8) ?
P1 C10 C15 C14 . . . . 176.8(4) ?
C22 P1 C16 C17 . . . . 114.7(4) ?
C10 P1 C16 C17 . . . . 2.2(5) ?
Au P1 C16 C17 . . . . -123.0(4) ?
C22 P1 C16 C21 . . . . -67.0(4) ?
C10 P1 C16 C21 . . . . -179.5(4) ?
Au P1 C16 C21 . . . . 55.3(4) ?
C21 C16 C17 C18 . . . . -0.8(7) ?
P1 C16 C17 C18 . . . . 177.5(4) ?
C16 C17 C18 C19 . . . . 0.5(8) ?
C17 C18 C19 C20 . . . . 0.3(9) ?
C18 C19 C20 C21 . . . . -0.9(9) ?
C19 C20 C21 C16 . . . . 0.6(8) ?
C17 C16 C21 C20 . . . . 0.2(7) ?
P1 C16 C21 C20 . . . . -178.1(4) ?
C16 P1 C22 C23 . . . . -31.3(4) ?
C10 P1 C22 C23 . . . . 80.0(4) ?
Au P1 C22 C23 . . . . -153.9(3) ?
C16 P1 C22 C27 . . . . 146.6(4) ?
C10 P1 C22 C27 . . . . -102.1(4) ?
Au P1 C22 C27 . . . . 24.0(4) ?
C27 C22 C23 C24 . . . . 1.9(7) ?
P1 C22 C23 C24 . . . . 179.9(4) ?
C22 C23 C24 C25 . . . . -1.1(7) ?
C23 C24 C25 C26 . . . . -0.2(8) ?
C24 C25 C26 C27 . . . . 0.6(9) ?
C25 C26 C27 C22 . . . . 0.3(8) ?
C23 C22 C27 C26 . . . . -1.5(7) ?
P1 C22 C27 C26 . . . . -179.5(4) ?
